data_2013408
loop_
_publ_author_name
'Tun\;c, Tuncay'
'Tezcan, Habibe'
'Sar\?i, Musa'
'B\"uy\"ukg\"ung\"or, Orhan'
'Ya\'gbasan, Rahmi'

_publ_section_title
;
 <i>N</i>-(4-Nitrobenzylidene)-<i>N</i>'-phenylhydrazine
;
_journal_issue 9
_journal_name_full 'Acta Crystallographica Section C'
_journal_page_first o528
_journal_page_last o529
_journal_paper_doi 10.1107/S0108270103016019
_journal_volume 59
_journal_year 2003
_chemical_formula_iupac 'C13 H11 N3 O2'
_chemical_formula_moiety 'C13 H11 N3 O2'
_chemical_formula_sum 'C13 H11 N3 O2'
_chemical_formula_weight 241.25
_space_group_IT_number 86
_symmetry_cell_setting tetragonal
_symmetry_space_group_name_Hall '-P 4bc'
_symmetry_space_group_name_H-M 'P 42/n :2'
_atom_sites_solution_hydrogens geom
_atom_sites_solution_primary direct
_atom_sites_solution_secondary difmap
_atom_type_scat_source IntTabIV
_cell_angle_alpha 90.00
_cell_angle_beta 90.00
_cell_angle_gamma 90.00
_cell_formula_units_Z 8
_cell_length_a 17.5017(17)
_cell_length_b 17.5017(17)
_cell_length_c 7.7186(8)
_cell_measurement_reflns_used 2629
_cell_measurement_temperature 293(2)
_cell_measurement_theta_max 27.21
_cell_measurement_theta_min 1.65
_cell_volume 2364.3(4)
_computing_cell_refinement X-AREA
_computing_data_collection 'X-AREA (Stoe & Cie, 2002)'
_computing_data_reduction 'X-RED (Stoe & Cie, 2002)'
_computing_molecular_graphics 'ORTEP-3 (Farrugia, 1997) and DIAMOND (Brandenburg, 2001)'
_computing_publication_material SHELXS97
_computing_structure_refinement 'SHELXL97 (Sheldrick, 1997)'
_computing_structure_solution 'SHELXS97 (Sheldrick, 1990)'
_diffrn_ambient_temperature 293(2)
_diffrn_detector_area_resol_mean 6.67
_diffrn_measured_fraction_theta_full 0.992
_diffrn_measured_fraction_theta_max 0.992
_diffrn_measurement_device_type 'Stoe IPDS2'
_diffrn_measurement_method 'rotation method'
_diffrn_radiation_monochromator graphite
_diffrn_radiation_source 'fine-focus sealed tube'
_diffrn_radiation_type MoK\a
_diffrn_radiation_wavelength 0.71073
_diffrn_reflns_av_R_equivalents 0.038
_diffrn_reflns_av_sigmaI/netI 0.027
_diffrn_reflns_limit_h_max 22
_diffrn_reflns_limit_h_min -22
_diffrn_reflns_limit_k_max 22
_diffrn_reflns_limit_k_min -22
_diffrn_reflns_limit_l_max 9
_diffrn_reflns_limit_l_min -9
_diffrn_reflns_number 2636
_diffrn_reflns_theta_full 27.21
_diffrn_reflns_theta_max 27.21
_diffrn_reflns_theta_min 1.65
_diffrn_standards_decay_% 5
_diffrn_standards_interval_time 30
_diffrn_standards_number 1
_exptl_absorpt_coefficient_mu 0.095
_exptl_absorpt_correction_T_max 0.977
_exptl_absorpt_correction_T_min 0.963
_exptl_absorpt_correction_type integration
_exptl_absorpt_process_details '[Specify computer program used]'
_exptl_crystal_colour 'dark red'
_exptl_crystal_density_diffrn 1.355
_exptl_crystal_density_method 'not measured'
_exptl_crystal_description 'square prism'
_exptl_crystal_F_000 1008
_exptl_crystal_size_max 0.40
_exptl_crystal_size_mid 0.40
_exptl_crystal_size_min 0.25
_refine_diff_density_max 0.09
_refine_diff_density_min -0.11
_refine_ls_extinction_coef 0.010(2)
_refine_ls_extinction_expression Fc^*^=kFc[1+0.001xFc^2^\l^3^/sin(2\q)]^-1/4^
_refine_ls_extinction_method SHELXL97
_refine_ls_goodness_of_fit_ref 1.00
_refine_ls_hydrogen_treatment constr
_refine_ls_matrix_type full
_refine_ls_number_parameters 164
_refine_ls_number_reflns 2629
_refine_ls_number_restraints 0
_refine_ls_restrained_S_all 1.00
_refine_ls_R_factor_all 0.0655
_refine_ls_R_factor_gt 0.0323
_refine_ls_shift/su_max <0.001
_refine_ls_shift/su_mean 0.000
_refine_ls_structure_factor_coef Fsqd
_refine_ls_weighting_details 'w = 1/[\s^2^(Fo^2^)+(0.0254P)^2^+] where P = (Fo^2^+2Fc^2^)/3'
_refine_ls_weighting_scheme calc
_refine_ls_wR_factor_gt 0.0679
_refine_ls_wR_factor_ref 0.0702
_reflns_number_gt 1280
_reflns_number_total 2629
_reflns_threshold_expression I>2\s(I)
_cod_data_source_file bm1538.cif
_cod_data_source_block I
_cod_original_sg_symbol_H-M 'P 42/n'
_cod_database_code 2013408
_cod_database_fobs_code 2013408

loop_
_symmetry_equiv_pos_as_xyz
'x, y, z'
'x+1/2, y+1/2, -z'
'y, -x+1/2, -z+1/2'
'-y+1/2, x, -z+1/2'
'-x, -y, -z'
'-x-1/2, -y-1/2, z'
'-y, x-1/2, z-1/2'
'y-1/2, -x, z-1/2'

loop_
_atom_site_aniso_label
_atom_site_aniso_U_11
_atom_site_aniso_U_22
_atom_site_aniso_U_33
_atom_site_aniso_U_12
_atom_site_aniso_U_13
_atom_site_aniso_U_23
_atom_site_aniso_type_symbol
O1 0.075(7) 0.121(9) 0.1260(10) 0.016(8) 0.019(7) -0.006(6) O
O2 0.094(8) 0.102(9) 0.1600(10) 0.016(8) 0.020(8) 0.026(7) O
N1 0.074(7) 0.064(6) 0.070(8) -0.004(6) -0.001(6) 0.008(6) N
N2 0.064(7) 0.068(7) 0.064(8) -0.006(6) -0.007(6) 0.002(6) N
N3 0.063(8) 0.0920(10) 0.0970(10) 0.000(8) -0.009(7) 0.001(7) N
C1 0.066(8) 0.065(8) 0.067(9) -0.014(7) -0.006(7) -0.002(7) C
C2 0.074(9) 0.081(9) 0.0800(10) -0.017(8) -0.006(8) 0.008(8) C
C3 0.0730(10) 0.1030(10) 0.1120(10) -0.0370(10) 0.0090(10) -0.006(9) C
C4 0.1060(10) 0.0860(10) 0.171(2) -0.0290(10) 0.0520(10) -0.0270(10) C
C5 0.122(2) 0.0680(10) 0.195(2) -0.0010(10) 0.062(2) -0.0080(10) C
C6 0.0850(10) 0.063(9) 0.1130(10) -0.003(9) 0.0220(10) 0.002(7) C
C7 0.072(8) 0.063(8) 0.063(9) -0.005(7) -0.010(7) 0.000(7) C
C8 0.063(8) 0.065(8) 0.058(8) -0.003(7) -0.014(7) -0.005(6) C
C9 0.071(9) 0.064(8) 0.0740(10) 0.003(7) -0.010(8) -0.005(7) C
C10 0.067(9) 0.074(9) 0.0720(10) 0.007(8) -0.009(7) -0.013(7) C
C11 0.055(7) 0.078(9) 0.071(9) -0.001(8) -0.009(7) -0.001(7) C
C12 0.070(9) 0.069(9) 0.0940(10) 0.008(8) -0.004(8) 0.002(7) C
C13 0.067(8) 0.068(8) 0.0810(10) 0.008(8) -0.002(8) -0.004(7) C

loop_
_atom_site_label
_atom_site_fract_x
_atom_site_fract_y
_atom_site_fract_z
_atom_site_U_iso_or_equiv
_atom_site_thermal_displace_type
_atom_site_calc_flag
_atom_site_calc_attached_atom
_atom_site_type_symbol
O1 -0.33210(6) 0.57511(7) 0.68510(17) 0.1070(4) Uani . . O
O2 -0.31395(6) 0.68290(7) 0.56216(18) 0.1187(5) Uani . . O
N1 0.08522(6) 0.50860(6) 0.13878(14) 0.0694(3) Uani . . N
N2 0.02088(6) 0.54146(6) 0.19933(14) 0.0652(3) Uani . . N
N3 -0.29504(7) 0.61715(8) 0.59140(19) 0.0842(4) Uani . . N
C1 0.13815(7) 0.55098(7) 0.04695(18) 0.0658(4) Uani . . C
C2 0.20855(8) 0.51898(9) 0.00835(19) 0.0782(4) Uani . . C
C3 0.26147(9) 0.56013(11) -0.08280(2) 0.0961(5) Uani . . C
C4 0.24605(11) 0.63237(11) -0.13760(3) 0.1121(7) Uani . . C
C5 0.17608(11) 0.66349(10) -0.10090(3) 0.1187(8) Uani . . C
C6 0.12227(9) 0.62350(8) -0.00900(2) 0.0926(5) Uani . . C
C7 -0.02552(7) 0.49942(8) 0.28568(17) 0.0660(4) Uani . . C
C8 -0.09519(7) 0.53061(7) 0.35850(16) 0.0618(3) Uani . . C
C9 -0.14244(7) 0.48417(8) 0.45634(18) 0.0697(4) Uani . . C
C10 -0.20768(7) 0.51175(8) 0.53237(18) 0.0712(4) Uani . . C
C11 -0.22577(7) 0.58752(8) 0.50909(18) 0.0678(4) Uani . . C
C12 -0.18095(8) 0.63542(8) 0.41120(2) 0.0773(4) Uani . . C
C13 -0.11606(7) 0.60706(8) 0.33716(18) 0.0722(4) Uani . . C
H1 0.0934 0.4609 0.1575 0.083 Uiso . . H
H2 0.2198 0.4695 0.0444 0.094 Uiso . . H
H3 0.3087 0.5384 -0.1078 0.115 Uiso . . H
H4 0.2824 0.6602 -0.1989 0.145 Uiso . . H
H5 0.1649 0.7126 -0.1391 0.154 Uiso . . H
H6 0.0751 0.6456 0.0153 0.111 Uiso . . H
H7 -0.0143 0.4480 0.3019 0.079 Uiso . . H
H9 -0.1296 0.4330 0.4709 0.084 Uiso . . H
H10 -0.2389 0.4800 0.5981 0.085 Uiso . . H
H12 -0.1946 0.6863 0.3957 0.093 Uiso . . H
H13 -0.0852 0.6392 0.2714 0.087 Uiso . . H

loop_
_geom_angle_atom_site_label_1
_geom_angle_atom_site_label_2
_geom_angle_atom_site_label_3
_geom_angle
_geom_angle_publ_flag
N2 N1 C1 120.58(11) yes
N2 N1 H1 119.7 no
C1 N1 H1 119.7 no
C7 N2 N1 117.67(11) yes
O2 N3 O1 122.38(14) yes
O2 N3 C11 118.64(14) yes
O1 N3 C11 118.98(13) yes
C6 C1 N1 121.54(12) no
C6 C1 C2 119.17(14) no
N1 C1 C2 119.28(13) no
C3 C2 C1 119.98(15) no
C3 C2 H2 120.0 no
C1 C2 H2 120.0 no
C4 C3 C2 120.99(16) no
C4 C3 H3 119.5 no
C2 C3 H3 119.5 no
C3 C4 C5 118.86(17) no
C3 C4 H4 120.6 no
C5 C4 H4 120.6 no
C4 C5 C6 121.20(17) no
C4 C5 H5 119.4 no
C6 C5 H5 119.4 no
C1 C6 C5 119.80(15) no
C1 C6 H6 120.1 no
C5 C6 H6 120.1 no
N2 C7 C8 121.21(12) yes
N2 C7 H7 119.4 no
C8 C7 H7 119.4 no
C9 C8 C13 118.09(12) no
C9 C8 C7 119.55(12) yes
C13 C8 C7 122.35(12) yes
C10 C9 C8 121.62(13) no
C10 C9 H9 119.2 no
C8 C9 H9 119.2 no
C9 C10 C11 118.37(13) no
C9 C10 H10 120.8 no
C11 C10 H10 120.8 no
C12 C11 C10 121.91(13) no
C12 C11 N3 119.68(13) yes
C10 C11 N3 118.40(13) yes
C13 C12 C11 118.91(13) no
C13 C12 H12 120.5 no
C11 C12 H12 120.5 no
C12 C13 C8 121.09(13) no
C12 C13 H13 119.5 no
C8 C13 H13 119.5 no

loop_
_geom_bond_atom_site_label_1
_geom_bond_atom_site_label_2
_geom_bond_site_symmetry_1
_geom_bond_site_symmetry_2
_geom_bond_distance
_geom_bond_publ_flag
O1 N3 . . 1.2188(15) yes
O2 N3 . . 1.2185(14) yes
N1 N2 . . 1.3479(14) yes
N1 C1 . . 1.3823(16) yes
N1 H1 . . 0.8600 no
N2 C7 . . 1.2826(15) yes
N3 C11 . . 1.4637(17) yes
C1 C6 . . 1.3690(19) no
C1 C2 . . 1.3859(18) no
C2 C3 . . 1.368(2) no
C2 H2 . . 0.9300 no
C3 C4 . . 1.360(2) no
C3 H3 . . 0.9300 no
C4 C5 . . 1.370(2) no
C4 H4 . . 0.9300 no
C5 C6 . . 1.371(2) no
C5 H5 . . 0.9300 no
C6 H6 . . 0.9300 no
C7 C8 . . 1.4494(17) yes
C7 H7 . . 0.9300 no
C8 C9 . . 1.3837(17) no
C8 C13 . . 1.3967(17) no
C9 C10 . . 1.3714(17) no
C9 H9 . . 0.9300 no
C10 C11 . . 1.3753(18) no
C10 H10 . . 0.9300 no
C11 C12 . . 1.3742(17) no
C12 C13 . . 1.3649(17) no
C12 H12 . . 0.9300 no
C13 H13 . . 0.9300 no

loop_
_geom_hbond_atom_site_label_D
_geom_hbond_atom_site_label_H
_geom_hbond_atom_site_label_A
_geom_hbond_site_symmetry_A
_geom_hbond_distance_DH
_geom_hbond_distance_HA
_geom_hbond_distance_DA
_geom_hbond_angle_DHA
N1 H1 O1 8_555 0.86 2.29 3.115(2) 162

loop_
_geom_torsion_atom_site_label_1
_geom_torsion_atom_site_label_2
_geom_torsion_atom_site_label_3
_geom_torsion_atom_site_label_4
_geom_torsion
_geom_torsion_publ_flag
C1 N1 N2 C7 -179.04(11) no
N2 N1 C1 C6 -10.36(19) no
N2 N1 C1 C2 170.59(11) no
C6 C1 C2 C3 0.8(2) no
N1 C1 C2 C3 179.83(13) no
C1 C2 C3 C4 -0.3(3) no
C2 C3 C4 C5 -0.4(3) no
C3 C4 C5 C6 0.7(3) no
N1 C1 C6 C5 -179.49(15) no
C2 C1 C6 C5 -0.4(2) no
C4 C5 C6 C1 -0.3(3) no
N1 N2 C7 C8 178.67(11) no
N2 C7 C8 C9 -177.60(12) no
N2 C7 C8 C13 0.86(19) no
C13 C8 C9 C10 -0.62(19) no
C7 C8 C9 C10 177.91(12) no
C8 C9 C10 C11 0.14(19) no
C9 C10 C11 C12 0.7(2) no
C9 C10 C11 N3 -179.49(12) no
O2 N3 C11 C12 4.5(2) no
O1 N3 C11 C12 -176.23(14) no
O2 N3 C11 C10 -175.35(14) no
O1 N3 C11 C10 3.91(19) no
C10 C11 C12 C13 -0.9(2) no
N3 C11 C12 C13 179.20(12) no
C11 C12 C13 C8 0.4(2) no
C9 C8 C13 C12 0.32(19) no
C7 C8 C13 C12 -178.16(12) no
